data_2203353
loop_
_publ_author_name
'Laurent F. Bornaghi'
'Sally-Ann Poulsen'
'Peter C. Healy'

_publ_section_title
;
 <i>N</i>-Allyl-<i>N</i>-(2-nitrobenzenesulfonyl)-<small>L</small>-leucine
 methyl ester
;
_journal_issue 3
_journal_name_full 'Acta Crystallographica Section E'
_journal_page_first o383
_journal_page_last o385
_journal_paper_doi 10.1107/S1600536804003186
_journal_volume 60
_journal_year 2004
_chemical_formula_iupac 'C16 H22 N2 O6 S'
_chemical_formula_moiety 'C16 H22 N2 O6 S'
_chemical_formula_sum 'C16 H22 N2 O6 S'
_chemical_formula_weight 370.43
_chemical_name_systematic ' ?'
_space_group_IT_number 5
_symmetry_cell_setting monoclinic
_symmetry_space_group_name_Hall 'C 2y'
_symmetry_space_group_name_H-M 'C 1 2 1'
_atom_sites_solution_hydrogens geom
_atom_sites_solution_primary direct
_atom_sites_solution_secondary difmap
_cell_angle_alpha 90
_cell_angle_beta 110.153(9)
_cell_angle_gamma 90
_cell_formula_units_Z 4
_cell_length_a 15.7515(15)
_cell_length_b 8.2452(17)
_cell_length_c 15.673(2)
_cell_measurement_reflns_used 25
_cell_measurement_temperature 295
_cell_measurement_theta_max 16.9
_cell_measurement_theta_min 12.9
_cell_volume 1910.9(5)
_computing_cell_refinement 'MSC/AFC7 Diffractometer Control for Windows'
_computing_data_collection
;
MSC/AFC7 Diffractometer Control for Windows
(Molecular Structure Corporation, 1999)
;
_computing_data_reduction 'TEXSAN for Windows (Molecular Structure Corporation, 1997-2001)'
_computing_molecular_graphics 'PLATON (Spek, 2002) and ORTEP-3 (Farrugia, 1997)'
_computing_publication_material 'TEXSAN for Windows and PLATON (Spek, 2002)'
_computing_structure_refinement 'TEXSAN for Windows and SHELXL97 (Sheldrick, 1997)'
_computing_structure_solution 'TEXSAN for Windows'
_diffrn_ambient_temperature 295
_diffrn_measured_fraction_theta_full 0.999
_diffrn_measured_fraction_theta_max 0.999
_diffrn_measurement_device 'Rigaku AFC-7R'
_diffrn_measurement_method \w-2\q
_diffrn_radiation_monochromator graphite
_diffrn_radiation_source 'Rigaku rotating anode'
_diffrn_radiation_type 'Mo K\a'
_diffrn_radiation_wavelength 0.7107
_diffrn_reflns_av_R_equivalents 0.025
_diffrn_reflns_av_sigmaI/netI 0.042
_diffrn_reflns_limit_h_max 20
_diffrn_reflns_limit_h_min -8
_diffrn_reflns_limit_k_max 10
_diffrn_reflns_limit_k_min 0
_diffrn_reflns_limit_l_max 19
_diffrn_reflns_limit_l_min -20
_diffrn_reflns_number 2590
_diffrn_reflns_theta_full 27.5
_diffrn_reflns_theta_max 27.5
_diffrn_reflns_theta_min 2.6
_diffrn_standards_decay_% 1.4
_diffrn_standards_interval_count 150
_diffrn_standards_number 3
_exptl_absorpt_coefficient_mu 0.202
_exptl_absorpt_correction_type none
_exptl_crystal_colour colorless
_exptl_crystal_density_diffrn 1.288
_exptl_crystal_density_method 'not measured'
_exptl_crystal_description prismatic
_exptl_crystal_F_000 784
_exptl_crystal_size_max 0.35
_exptl_crystal_size_mid 0.30
_exptl_crystal_size_min 0.20
_refine_diff_density_max 0.159
_refine_diff_density_min -0.212
_refine_ls_abs_structure_details 'Flack (1983); 0 Friedel pairs'
_refine_ls_abs_structure_Flack 0.20(12)
_refine_ls_extinction_method none
_refine_ls_goodness_of_fit_ref 1.02
_refine_ls_hydrogen_treatment noref
_refine_ls_matrix_type full
_refine_ls_number_parameters 226
_refine_ls_number_reflns 2353
_refine_ls_number_restraints 1
_refine_ls_restrained_S_all 1.02
_refine_ls_R_factor_all 0.075
_refine_ls_R_factor_gt 0.040
_refine_ls_shift/su_max 0.009
_refine_ls_shift/su_mean 0.000
_refine_ls_structure_factor_coef Fsqd
_refine_ls_weighting_details 'calc w = 1/[\s^2^(Fo^2^)+(0.0613P)^2^+0.3996P] where P = (Fo^2^+2Fc^2^)/3'
_refine_ls_weighting_scheme calc
_refine_ls_wR_factor_gt 0.104
_refine_ls_wR_factor_ref 0.120
_reflns_number_gt 1634
_reflns_number_total 2353
_reflns_threshold_expression I>2\s(I)
_cod_data_source_file tk6153.cif
_cod_data_source_block I
_cod_depositor_comments
;
The following automatic conversions were performed:
'_symmetry_cell_setting' value 'Monoclinic' changed to 'monoclinic'
according to '/home/saulius/struct/CIF-dictionaries/cif_core.dic'
dictionary named 'cif_core.dic' version 2.4.1 from 2010-06-29.

Automatic conversion script
Id: cif_fix_enum 1527 2010-12-29 10:47:43Z saulius 

The following automatic conversions were performed:

'_symmetry_cell_setting' value 'Monoclinic' changed to 'monoclinic'
according to /home/saulius/struct/CIF-dictionaries/cif_core.dic
dictionary named 'cif_core.dic' version 2.4.1 from 2010-06-29.

Automatic conversion script
Id: cif_fix_values 1715 2011-07-08 13:25:40Z adriana 
;
_cod_original_sg_symbol_H-M 'C 2'
_cod_database_code 2203353
_cod_database_fobs_code 2203353

loop_
_symmetry_equiv_pos_as_xyz
x,y,z
-x,y,-z
1/2+x,1/2+y,z
1/2-x,1/2+y,-z

loop_
_atom_site_aniso_label
_atom_site_aniso_U_11
_atom_site_aniso_U_22
_atom_site_aniso_U_33
_atom_site_aniso_U_12
_atom_site_aniso_U_13
_atom_site_aniso_U_23
S1 0.0525(5) 0.0739(7) 0.0551(5) -0.0184(5) 0.0302(4) -0.0209(5)
O1 0.240(6) 0.064(2) 0.076(2) 0.034(3) 0.048(3) 0.0191(18)
O2 0.085(2) 0.071(2) 0.0709(18) -0.0003(18) 0.0064(16) -0.0101(17)
O3 0.0922(19) 0.0728(19) 0.0653(15) -0.0298(16) 0.0516(15) -0.0157(14)
O4 0.0502(14) 0.128(3) 0.0828(18) -0.023(2) 0.0323(13) -0.047(2)
O5 0.082(2) 0.103(3) 0.0657(16) -0.0038(19) 0.0472(15) 0.0045(17)
O6 0.0492(14) 0.0724(19) 0.0704(16) -0.0072(14) 0.0205(12) 0.0012(15)
N1 0.102(3) 0.051(2) 0.0605(19) 0.016(2) 0.0283(19) 0.0058(19)
N2 0.0541(15) 0.058(2) 0.0462(15) -0.0024(15) 0.0156(13) -0.0075(14)
C1 0.0548(19) 0.060(2) 0.0513(18) -0.0163(19) 0.0292(16) -0.0158(17)
C2 0.071(2) 0.051(2) 0.0536(19) -0.0041(19) 0.0276(17) -0.0034(17)
C3 0.091(3) 0.077(3) 0.072(3) 0.018(3) 0.036(2) -0.010(2)
C4 0.099(4) 0.087(4) 0.066(3) 0.007(3) 0.040(2) -0.023(3)
C5 0.072(3) 0.088(3) 0.0466(19) -0.005(2) 0.0263(18) -0.013(2)
C6 0.054(2) 0.081(3) 0.0540(19) -0.008(2) 0.0223(16) -0.016(2)
C7 0.0485(17) 0.0445(18) 0.0422(15) -0.0033(15) 0.0198(13) -0.0026(14)
C8 0.054(2) 0.047(2) 0.055(2) 0.0023(17) 0.0285(17) 0.0049(17)
C9 0.053(2) 0.101(4) 0.133(4) -0.012(3) 0.036(3) 0.010(4)
C10 0.082(3) 0.086(3) 0.057(2) 0.018(3) 0.017(2) 0.009(2)
C11 0.081(4) 0.121(6) 0.103(4) 0.041(4) 0.007(3) 0.012(4)
C12 0.162(8) 0.139(8) 0.286(12) 0.080(7) 0.069(9) 0.071(9)
C13 0.062(2) 0.057(2) 0.0544(19) 0.0002(18) 0.0256(17) -0.0092(18)
C14 0.064(2) 0.100(4) 0.062(2) -0.003(2) 0.0360(19) -0.016(2)
C15 0.131(4) 0.117(5) 0.080(3) -0.009(4) 0.071(3) 0.006(3)
C16 0.138(5) 0.150(7) 0.137(5) 0.039(5) 0.093(5) -0.016(5)

loop_
_atom_site_label
_atom_site_fract_x
_atom_site_fract_y
_atom_site_fract_z
_atom_site_U_iso_or_equiv
_atom_site_thermal_displace_type
_atom_site_occupancy
_atom_site_type_symbol
S1 0.87989(6) 0.01889(12) 0.29351(6) 0.0575(3) Uani 1.000 S
O1 0.6837(4) 0.3590(5) 0.2064(3) 0.128(2) Uani 1.000 O
O2 0.6639(2) 0.1012(4) 0.1950(2) 0.0810(11) Uani 1.000 O
O3 0.8531(2) 0.1087(4) 0.21093(17) 0.0704(10) Uani 1.000 O
O4 0.97305(18) 0.0122(5) 0.3487(2) 0.0846(13) Uani 1.000 O
O5 0.6828(2) -0.2526(5) 0.28698(18) 0.0779(13) Uani 1.000 O
O6 0.61864(17) -0.2870(4) 0.13735(17) 0.0640(10) Uani 1.000 O
N1 0.6944(3) 0.2207(5) 0.2375(2) 0.0711(14) Uani 1.000 N
N2 0.8464(2) -0.1659(4) 0.27196(19) 0.0532(10) Uani 1.000 N
C1 0.8260(2) 0.1102(5) 0.3656(2) 0.0525(11) Uani 1.000 C
C2 0.7496(3) 0.2049(5) 0.3349(2) 0.0569(11) Uani 1.000 C
C3 0.7186(3) 0.2917(7) 0.3941(3) 0.0779(17) Uani 1.000 C
C4 0.7636(4) 0.2734(7) 0.4867(3) 0.081(2) Uani 1.000 C
C5 0.8381(3) 0.1775(6) 0.5191(2) 0.0673(15) Uani 1.000 C
C6 0.8705(3) 0.0991(6) 0.4589(2) 0.0620(14) Uani 1.000 C
C7 0.7707(2) -0.2094(4) 0.1891(2) 0.0440(10) Uani 1.000 C
C8 0.6869(2) -0.2516(5) 0.2128(2) 0.0495(12) Uani 1.000 C
C9 0.5347(3) -0.3357(8) 0.1485(4) 0.095(2) Uani 1.000 C
C10 0.8832(3) -0.2895(7) 0.3431(3) 0.0768(16) Uani 1.000 C
C11 0.9702(4) -0.3644(10) 0.3427(4) 0.108(3) Uani 1.000 C
C12 0.9932(7) -0.5041(13) 0.3526(9) 0.198(5) Uani 1.000 C
C13 0.7977(3) -0.3415(5) 0.1363(2) 0.0564(11) Uani 1.000 C
C14 0.8729(3) -0.2980(6) 0.1010(3) 0.0716(16) Uani 1.000 C
C15 0.8455(4) -0.1675(8) 0.0293(4) 0.100(2) Uani 1.000 C
C16 0.9052(5) -0.4511(11) 0.0660(4) 0.130(3) Uani 1.000 C
H3 0.66780 0.36180 0.37170 0.0940 Uiso 1.000 H
H4 0.74210 0.32890 0.52840 0.0970 Uiso 1.000 H
H5 0.86750 0.16450 0.58270 0.0800 Uiso 1.000 H
H6 0.92420 0.03650 0.48160 0.0740 Uiso 1.000 H
H7 0.75640 -0.11570 0.15150 0.0530 Uiso 1.000 H
H9A 0.50680 -0.24390 0.16440 0.1130 Uiso 1.000 H
H9B 0.49530 -0.38040 0.09310 0.1130 Uiso 1.000 H
H9C 0.54680 -0.41480 0.19520 0.1130 Uiso 1.000 H
H10A 0.89390 -0.24000 0.40060 0.0920 Uiso 1.000 H
H10B 0.83950 -0.37320 0.33430 0.0920 Uiso 1.000 H
H11 1.01280 -0.29100 0.33380 0.1300 Uiso 1.000 H
H12A 0.95370 -0.58430 0.36150 0.2360 Uiso 1.000 H
H12B 1.05060 -0.53490 0.35050 0.2360 Uiso 1.000 H
H13A 0.81670 -0.43310 0.17500 0.0670 Uiso 1.000 H
H13B 0.74580 -0.36930 0.08560 0.0670 Uiso 1.000 H
H14 0.92210 -0.25760 0.15070 0.0860 Uiso 1.000 H
H15A 0.79550 -0.20410 -0.02090 0.1210 Uiso 1.000 H
H15B 0.82890 -0.07250 0.05400 0.1210 Uiso 1.000 H
H15C 0.89480 -0.14390 0.00960 0.1210 Uiso 1.000 H
H16A 0.85890 -0.48880 0.01290 0.1560 Uiso 1.000 H
H16B 0.91910 -0.53270 0.11150 0.1560 Uiso 1.000 H
H16C 0.95780 -0.42660 0.05180 0.1560 Uiso 1.000 H

loop_
_atom_type_symbol
_atom_type_description
_atom_type_scat_dispersion_real
_atom_type_scat_dispersion_imag
_atom_type_scat_source
S S 0.1246 0.1234 'International Tables Vol C Tables 4.2.6.8 and 6.1.1.4'
O O 0.0106 0.0060 'International Tables Vol C Tables 4.2.6.8 and 6.1.1.4'
N N 0.0061 0.0033 'International Tables Vol C Tables 4.2.6.8 and 6.1.1.4'
H H 0.0000 0.0000 'International Tables Vol C Tables 4.2.6.8 and 6.1.1.4'
C C 0.0033 0.0016 'International Tables Vol C Tables 4.2.6.8 and 6.1.1.4'

loop_
_geom_angle_atom_site_label_1
_geom_angle_atom_site_label_2
_geom_angle_atom_site_label_3
_geom_angle
_geom_angle_publ_flag
O3 S1 O4 119.5(2) yes
O3 S1 N2 109.19(17) yes
O3 S1 C1 107.32(18) yes
O4 S1 N2 106.6(2) yes
O4 S1 C1 104.21(17) yes
N2 S1 C1 109.70(18) yes
C8 O6 C9 116.5(3) yes
O1 N1 O2 124.8(4) yes
O1 N1 C2 116.3(4) yes
O2 N1 C2 118.9(4) yes
S1 N2 C7 121.5(2) yes
S1 N2 C10 118.7(3) yes
C7 N2 C10 119.1(3) yes
S1 C1 C2 124.4(2) yes
S1 C1 C6 117.3(3) yes
C2 C1 C6 118.0(3) no
N1 C2 C1 122.9(3) yes
N1 C2 C3 115.3(4) yes
C1 C2 C3 121.8(3) no
C2 C3 C4 118.2(5) no
C3 C4 C5 121.2(5) no
C4 C5 C6 119.5(3) no
C1 C6 C5 121.2(4) no
N2 C7 C8 110.2(3) yes
N2 C7 C13 111.2(3) yes
C8 C7 C13 113.4(3) no
O5 C8 O6 124.8(3) yes
O5 C8 C7 125.6(3) yes
O6 C8 C7 109.6(3) yes
N2 C10 C11 113.7(4) yes
C10 C11 C12 128.9(8) no
C7 C13 C14 115.6(4) no
C13 C14 C15 112.5(4) no
C13 C14 C16 109.5(5) no
C15 C14 C16 111.5(4) no
C2 C3 H3 120.81 no
C4 C3 H3 120.95 no
C3 C4 H4 119.50 no
C5 C4 H4 119.28 no
C4 C5 H5 120.24 no
C6 C5 H5 120.26 no
C1 C6 H6 119.43 no
C5 C6 H6 119.38 no
N2 C7 H7 107.20 no
C8 C7 H7 107.19 no
C13 C7 H7 107.27 no
O6 C9 H9A 109.54 no
O6 C9 H9B 109.45 no
O6 C9 H9C 109.53 no
H9A C9 H9B 109.44 no
H9A C9 H9C 109.45 no
H9B C9 H9C 109.41 no
N2 C10 H10A 108.39 no
N2 C10 H10B 108.41 no
C11 C10 H10A 108.42 no
C11 C10 H10B 108.44 no
H10A C10 H10B 109.42 no
C10 C11 H11 115.46 no
C12 C11 H11 115.68 no
C11 C12 H12A 120.16 no
C11 C12 H12B 119.99 no
H12A C12 H12B 119.85 no
C7 C13 H13A 107.99 no
C7 C13 H13B 107.90 no
C14 C13 H13A 107.92 no
C14 C13 H13B 107.91 no
H13A C13 H13B 109.44 no
C13 C14 H14 107.67 no
C15 C14 H14 107.71 no
C16 C14 H14 107.75 no
C14 C15 H15A 109.46 no
C14 C15 H15B 109.46 no
C14 C15 H15C 109.42 no
H15A C15 H15B 109.47 no
H15A C15 H15C 109.46 no
H15B C15 H15C 109.54 no
C14 C16 H16A 109.51 no
C14 C16 H16B 109.52 no
C14 C16 H16C 109.42 no
H16A C16 H16B 109.56 no
H16A C16 H16C 109.41 no
H16B C16 H16C 109.41 no

loop_
_geom_bond_atom_site_label_1
_geom_bond_atom_site_label_2
_geom_bond_distance
_geom_bond_publ_flag
S1 O3 1.423(3) yes
S1 O4 1.425(3) yes
S1 N2 1.610(3) yes
S1 C1 1.796(4) yes
O1 N1 1.229(6) yes
O2 N1 1.194(5) yes
O5 C8 1.186(4) yes
O6 C8 1.328(4) yes
O6 C9 1.449(6) yes
N1 C2 1.479(4) yes
N2 C7 1.473(4) yes
N2 C10 1.474(6) yes
C1 C2 1.375(6) no
C1 C6 1.390(4) no
C2 C3 1.387(6) no
C3 C4 1.387(6) no
C4 C5 1.360(8) no
C5 C6 1.379(6) no
C7 C8 1.529(5) no
C7 C13 1.515(5) no
C10 C11 1.505(9) no
C11 C12 1.201(14) no
C13 C14 1.513(7) no
C14 C15 1.508(8) no
C14 C16 1.532(10) no
C3 H3 0.9508 no
C4 H4 0.9507 no
C5 H5 0.9495 no
C6 H6 0.9493 no
C7 H7 0.9505 no
C9 H9A 0.9506 no
C9 H9B 0.9506 no
C9 H9C 0.9494 no
C10 H10A 0.9500 no
C10 H10B 0.9506 no
C11 H11 0.9489 no
C12 H12A 0.9506 no
C12 H12B 0.9505 no
C13 H13A 0.9502 no
C13 H13B 0.9511 no
C14 H14 0.9499 no
C15 H15A 0.9505 no
C15 H15B 0.9495 no
C15 H15C 0.9494 no
C16 H16A 0.9502 no
C16 H16B 0.9495 no
C16 H16C 0.9507 no

loop_
_geom_contact_atom_site_label_1
_geom_contact_atom_site_label_2
_geom_contact_distance
_geom_contact_site_symmetry_2
_geom_contact_publ_flag
S1 O2 3.286(3) . no
O1 O6 3.159(5) 1_565 no
O1 C8 3.212(6) 1_565 no
O1 C9 3.347(8) 1_565 no
O2 C8 2.933(5) . no
O2 O3 2.904(5) . no
O2 O5 3.222(5) . no
O2 S1 3.286(3) . no
O2 C7 3.083(5) . no
O3 N1 2.827(6) . no
O3 O2 2.904(5) . no
O3 C9 3.358(6) 3_555 no
O4 C5 3.279(5) 2_756 no
O4 C6 3.249(5) 2_756 no
O4 C11 3.106(9) . no
O5 O2 3.222(5) . no
O5 C5 3.220(5) 4_646 no
O5 N2 2.761(5) . no
O5 C4 3.358(5) 4_646 no
O5 C10 2.986(6) . no
O6 O1 3.159(5) 1_545 no
O1 H13A 2.8775 1_565 no
O1 H3 2.6874 . no
O1 H9C 2.8104 1_565 no
O2 H7 2.5437 . no
O3 H15B 2.7894 . no
O3 H7 2.3735 . no
O4 H5 2.6796 2_756 no
O4 H10A 2.6905 . no
O4 H11 2.6071 . no
O4 H6 2.4648 . no
O4 H6 2.6014 2_756 no
O5 H10B 2.5238 . no
O5 H9C 2.5147 . no
O5 H4 2.8045 4_646 no
O5 H5 2.5262 4_646 no
O5 H9A 2.7770 . no
O6 H13B 2.4999 . no
N1 O3 2.827(6) . no
N2 O5 2.761(5) . no
N2 H14 2.6771 . no
C4 O5 3.358(5) 4_656 no
C5 O5 3.220(5) 4_656 no
C5 O4 3.279(5) 2_756 no
C6 O4 3.249(5) 2_756 no
C7 O2 3.083(5) . no
C8 O2 2.933(5) . no
C8 O1 3.212(6) 1_545 no
C9 O3 3.358(6) 3_445 no
C9 O1 3.347(8) 1_545 no
C10 O5 2.986(6) . no
C11 C13 3.439(7) . no
C11 O4 3.106(9) . no
C13 C11 3.439(7) . no
C1 H10A 3.0624 . no
C6 H6 3.0847 2_756 no
C6 H10A 3.0034 . no
C6 H4 2.8969 4_646 no
C7 H15B 2.8170 . no
C8 H10B 2.6935 . no
C9 H16B 3.0275 3_455 no
C10 H13A 2.7457 . no
C11 H13A 2.9489 . no
C11 H14 2.9722 . no
C13 H10B 2.9537 . no
C15 H7 2.7699 . no
C15 H13B 3.0939 4_655 no
C16 H9A 3.0112 3_545 no
H3 O1 2.6874 . no
H4 O5 2.8045 4_656 no
H4 C6 2.8969 4_656 no
H5 O4 2.6796 2_756 no
H5 O5 2.5262 4_656 no
H6 O4 2.4648 . no
H6 H10A 2.5728 . no
H6 O4 2.6014 2_756 no
H6 C6 3.0847 2_756 no
H6 H6 2.2552 2_756 no
H7 O2 2.5437 . no
H7 O3 2.3735 . no
H7 C15 2.7699 . no
H7 H15B 2.2290 . no
H9A O5 2.7770 . no
H9A C16 3.0112 3_455 no
H9A H16B 2.1998 3_455 no
H9C O1 2.8104 1_545 no
H9C O5 2.5147 . no
H10A O4 2.6905 . no
H10A C1 3.0624 . no
H10A C6 3.0034 . no
H10A H6 2.5728 . no
H10B O5 2.5238 . no
H10B C8 2.6935 . no
H10B C13 2.9537 . no
H10B H12A 2.4328 . no
H10B H13A 2.4472 . no
H11 O4 2.6071 . no
H12A H10B 2.4328 . no
H13A O1 2.8775 1_545 no
H13A C10 2.7457 . no
H13A C11 2.9489 . no
H13A H10B 2.4472 . no
H13A H16B 2.3179 . no
H13B O6 2.4999 . no
H13B H15A 2.4809 . no
H13B C15 3.0939 4_645 no
H14 N2 2.6771 . no
H14 C11 2.9722 . no
H15A H13B 2.4809 . no
H15A H16A 2.5345 . no
H15B O3 2.7894 . no
H15B C7 2.8170 . no
H15B H7 2.2290 . no
H15C H16C 2.5304 . no
H16A H15A 2.5345 . no
H16B H13A 2.3179 . no
H16B C9 3.0275 3_545 no
H16B H9A 2.1998 3_545 no
H16C H15C 2.5304 . no
H16C H16C 2.4272 2_755 no

loop_
_geom_hbond_atom_site_label_D
_geom_hbond_atom_site_label_H
_geom_hbond_atom_site_label_A
_geom_hbond_site_symmetry_A
_geom_hbond_distance_DH
_geom_hbond_distance_HA
_geom_hbond_distance_DA
_geom_hbond_angle_DHA
_geom_hbond_publ_flag
C5 H5 O5 4_656 0.95 2.53 3.220(5) 130 yes
C6 H6 O4 . 0.95 2.46 2.833(5) 103 yes
C7 H7 O2 . 0.95 2.54 3.083(5) 116 yes
C7 H7 O3 . 0.95 2.37 2.894(5) 114 yes
C10 H10B O5 . 0.95 2.52 2.986(6) 110 yes
C13 H13B O6 . 0.95 2.50 2.862(6) 103 yes

loop_
_geom_torsion_atom_site_label_1
_geom_torsion_atom_site_label_2
_geom_torsion_atom_site_label_3
_geom_torsion_atom_site_label_4
_geom_torsion
_geom_torsion_publ_flag
O3 S1 N2 C7 -22.6(3) no
O3 S1 N2 C10 166.7(3) no
O4 S1 N2 C7 -153.0(3) no
O4 S1 N2 C10 36.3(4) no
C1 S1 N2 C7 94.7(3) no
C1 S1 N2 C10 -76.0(3) no
O3 S1 C1 C2 21.9(4) no
O3 S1 C1 C6 -150.5(3) no
O4 S1 C1 C2 149.6(4) no
O4 S1 C1 C6 -22.8(4) no
N2 S1 C1 C2 -96.6(4) no
N2 S1 C1 C6 91.0(4) no
C9 O6 C8 O5 -2.3(7) no
C9 O6 C8 C7 177.8(4) no
O2 N1 C2 C3 -122.5(5) no
O1 N1 C2 C3 57.6(7) no
O2 N1 C2 C1 56.9(7) no
O1 N1 C2 C1 -122.9(6) no
S1 N2 C7 C8 -106.8(3) no
S1 N2 C7 C13 126.5(3) no
C10 N2 C7 C8 63.8(4) no
C10 N2 C7 C13 -62.9(4) no
S1 N2 C10 C11 -87.4(5) no
C7 N2 C10 C11 101.7(5) no
S1 C1 C2 C3 -170.3(4) no
S1 C1 C2 N1 10.3(6) no
S1 C1 C6 C5 174.3(4) no
C6 C1 C2 N1 -177.4(4) no
C6 C1 C2 C3 2.1(7) no
C2 C1 C6 C5 1.4(7) no
C1 C2 C3 C4 -3.9(8) no
N1 C2 C3 C4 175.6(5) no
C2 C3 C4 C5 2.3(8) no
C3 C4 C5 C6 1.1(8) no
C4 C5 C6 C1 -3.0(8) no
N2 C7 C8 O5 -1.3(6) no
C13 C7 C8 O6 -55.9(4) no
N2 C7 C13 C14 -62.4(4) no
C8 C7 C13 C14 172.7(3) no
N2 C7 C8 O6 178.6(3) no
C13 C7 C8 O5 124.2(4) no
N2 C10 C11 C12 -138.1(10) no
C7 C13 C14 C16 169.0(4) no
C7 C13 C14 C15 -66.4(5) no

loop_
_cod_related_entry_id
_cod_related_entry_database
_cod_related_entry_code
1 ChemSpider 21174420
